data_1557734
loop_
_publ_author_name
'Huang, Nai-Han'
'Liu, Yan'
'Li, Rong-Tian'
'Chen, Jing'
'Hu, Pei-Pei'
'Young, David J.'
'Chen, Jin-Xiang'
'Zhang, Wen-Hua'

_publ_section_title
;
 Sequential Ag<sup>+</sup>/biothiol and synchronous
 Ag<sup>+</sup>/Hg<sup>2+</sup> biosensing with zwitterionic
 Cu<sup>2+</sup>-based metal-organic frameworks.
;
_journal_issue 7
_journal_name_full 'The Analyst'
_journal_page_first 2779
_journal_page_last 2788
_journal_paper_doi 10.1039/d0an00002g
_journal_volume 145
_journal_year 2020
_chemical_formula_moiety 'C96 H68 Cu4 N12 O18 S2'
_chemical_formula_sum 'C96 H68 Cu4 N12 O18 S2'
_chemical_formula_weight 1995.90
_space_group_IT_number 2
_space_group_name_Hall '-P 1'
_space_group_name_H-M_alt 'P -1'
_symmetry_cell_setting triclinic
_symmetry_space_group_name_Hall '-P 1'
_symmetry_space_group_name_H-M 'P -1'
_atom_sites_solution_hydrogens geom
_atom_sites_solution_primary direct
_atom_sites_solution_secondary difmap
_audit_creation_method SHELXL-97
_audit_update_record
;
2013-09-10 # Formatted by publCIF
;
_cell_angle_alpha 66.251(2)
_cell_angle_beta 88.427(2)
_cell_angle_gamma 82.262(2)
_cell_formula_units_Z 2
_cell_length_a 11.3364(11)
_cell_length_b 22.492(2)
_cell_length_c 24.752(2)
_cell_measurement_reflns_used 9992
_cell_measurement_temperature 100(2)
_cell_measurement_theta_max 26.84
_cell_measurement_theta_min 2.50
_cell_volume 5721.7(9)
_computing_cell_refinement 'ApexII (Bruker, 2011)'
_computing_data_collection 'ApexII (Bruker, 2011)'
_computing_data_reduction 'ApexII (Bruker, 2011)'
_computing_molecular_graphics 'SHELXL-97 (Sheldrick, 2008)'
_computing_publication_material 'publCIF (Westrip, 2010)'
_computing_structure_refinement 'SHELXL-97 (Sheldrick, 2008)'
_computing_structure_solution 'SHELXS-97 (Sheldrick, 2008)'
_diffrn_ambient_temperature 100(2)
_diffrn_measured_fraction_theta_full 0.985
_diffrn_measured_fraction_theta_max 0.985
_diffrn_measurement_device_type 'Bruker ApexII'
_diffrn_measurement_method 'phi and omega scans'
_diffrn_radiation_monochromator graphite
_diffrn_radiation_source 'fine-focus sealed tube'
_diffrn_radiation_type MoK\a
_diffrn_radiation_wavelength 0.71073
_diffrn_reflns_av_R_equivalents 0.0587
_diffrn_reflns_av_sigmaI/netI 0.0839
_diffrn_reflns_limit_h_max 13
_diffrn_reflns_limit_h_min -14
_diffrn_reflns_limit_k_max 28
_diffrn_reflns_limit_k_min -28
_diffrn_reflns_limit_l_max 30
_diffrn_reflns_limit_l_min -30
_diffrn_reflns_number 79117
_diffrn_reflns_theta_full 26.37
_diffrn_reflns_theta_max 26.37
_diffrn_reflns_theta_min 0.90
_diffrn_standards_decay_% 0
_diffrn_standards_interval_count 0
_diffrn_standards_interval_time 0
_diffrn_standards_number 0
_exptl_absorpt_coefficient_mu 0.830
_exptl_absorpt_correction_T_max 0.9069
_exptl_absorpt_correction_T_min 0.7432
_exptl_absorpt_correction_type multi-scan
_exptl_absorpt_process_details 'SADABS, (Sheldrick 2008)'
_exptl_crystal_colour block
_exptl_crystal_density_diffrn 1.158
_exptl_crystal_density_method 'not measured'
_exptl_crystal_description blue
_exptl_crystal_F_000 2040
_exptl_crystal_size_max 0.38
_exptl_crystal_size_mid 0.20
_exptl_crystal_size_min 0.12
_platon_squeeze_details
;
;
_refine_diff_density_max 1.006
_refine_diff_density_min -4.933
_refine_diff_density_rms 0.174
_refine_ls_extinction_method none
_refine_ls_goodness_of_fit_ref 1.058
_refine_ls_hydrogen_treatment mixed
_refine_ls_matrix_type full
_refine_ls_number_parameters 1011
_refine_ls_number_reflns 23033
_refine_ls_number_restraints 1038
_refine_ls_restrained_S_all 1.064
_refine_ls_R_factor_all 0.1733
_refine_ls_R_factor_gt 0.1252
_refine_ls_shift/su_max 0.000
_refine_ls_shift/su_mean 0.000
_refine_ls_structure_factor_coef Fsqd
_refine_ls_weighting_details 'calc w=1/[\s^2^(Fo^2^)+(0.1800P)^2^+40.0000P] where P=(Fo^2^+2Fc^2^)/3'
_refine_ls_weighting_scheme calc
_refine_ls_wR_factor_gt 0.3449
_refine_ls_wR_factor_ref 0.3723
_reflns_number_gt 12964
_reflns_number_total 23033
_reflns_threshold_expression >2sigma(I)
_cod_data_source_file d0an00002g2.cif
_cod_data_source_block MOF2
_cod_original_cell_volume 5721.8(10)
_cod_original_sg_symbol_H-M P-1
_cod_database_code 1557734

loop_
_symmetry_equiv_pos_as_xyz
'x, y, z'
'-x, -y, -z'

loop_
_atom_site_label
_atom_site_type_symbol
_atom_site_fract_x
_atom_site_fract_y
_atom_site_fract_z
_atom_site_U_iso_or_equiv
_atom_site_adp_type
_atom_site_occupancy
_atom_site_symmetry_multiplicity
_atom_site_calc_flag
_atom_site_refinement_flags
_atom_site_disorder_assembly
_atom_site_disorder_group
Cu3 Cu 1.12597(8) 0.17264(5) 0.58210(4) 0.0300(3) Uani 1 1 d U . .
Cu4 Cu 0.62599(7) 0.67257(3) 0.08224(4) 0.0149(2) Uani 1 1 d U . .
O1W O 1.2180(5) 0.0962(4) 0.5535(3) 0.0515(18) Uani 1 1 d U . .
O2W O 0.7182(4) 0.5977(2) 0.0526(2) 0.0236(11) Uani 1 1 d U . .
O3 O 0.9106(6) 0.2419(3) 0.5880(3) 0.0495(17) Uani 1 1 d U . .
O4 O 0.9709(5) 0.1673(3) 0.5519(2) 0.0316(13) Uani 1 1 d U . .
O7 O 1.4684(4) -0.3349(2) 1.0546(2) 0.0231(7) Uani 1 1 d U . .
O8 O 1.4134(4) -0.2584(2) 1.0886(2) 0.0231(7) Uani 1 1 d U . .
O9 O 1.1146(6) 0.8466(3) 0.1812(3) 0.0455(16) Uani 1 1 d U . .
O10 O 0.9313(6) 0.8617(3) 0.1477(3) 0.0406(15) Uani 1 1 d U . .
O11 O 0.7702(4) 0.6904(2) 0.1129(2) 0.0258(12) Uani 1 1 d U . .
O12 O 0.8731(6) 0.5905(3) 0.1374(3) 0.0546(19) Uani 1 1 d U . .
O13 O 0.6147(4) 1.3464(2) -0.3175(3) 0.0280(9) Uani 1 1 d U . .
O14 O 0.4265(4) 1.3631(2) -0.3534(3) 0.0280(9) Uani 1 1 d U . .
O15 O 0.2658(4) 1.1910(2) -0.3884(2) 0.0220(11) Uani 1 1 d U . .
O16 O 0.3745(4) 1.0914(2) -0.3625(2) 0.0228(11) Uani 1 1 d U . .
Cu1 Cu 0.5608(2) -0.02513(10) 0.52190(11) 0.0230(6) Uani 0.525(5) 1 d PDU . 1
S1 S 0.2754(6) -0.1293(3) 0.7533(3) 0.0259(14) Uani 0.525(5) 1 d PDU . 1
O1 O 0.6401(10) 0.0396(5) 0.5459(5) 0.0150(4) Uani 0.525(5) 1 d PDU . 1
O2 O 0.4695(12) 0.1016(6) 0.4997(7) 0.0150(4) Uani 0.525(5) 1 d PDU . 1
C11 C 0.5730(15) 0.0950(7) 0.5238(8) 0.0150(4) Uani 0.525(5) 1 d PDU . 1
N1 N 0.3868(11) -0.0374(5) 0.8734(4) 0.0286(14) Uani 0.525(5) 1 d PGDU . 1
C1 C 0.3629(11) -0.1017(5) 0.8946(4) 0.0286(14) Uani 0.525(5) 1 d PGDU . 1
H1 H 0.3646 -0.1275 0.9359 0.034 Uiso 0.525(5) 1 calc PR . 1
C2 C 0.3365(11) -0.1285(5) 0.8553(4) 0.0286(14) Uani 0.525(5) 1 d PGDU . 1
H2 H 0.3201 -0.1725 0.8697 0.034 Uiso 0.525(5) 1 calc PR . 1
C3 C 0.3339(11) -0.0908(5) 0.7948(4) 0.0286(14) Uani 0.525(5) 1 d PGDU . 1
C4 C 0.3578(12) -0.0264(5) 0.7737(4) 0.0286(14) Uani 0.525(5) 1 d PGDU . 1
H4 H 0.3561 -0.0007 0.7323 0.034 Uiso 0.525(5) 1 calc PR . 1
C5 C 0.3842(12) 0.0003(5) 0.8130(4) 0.0286(14) Uani 0.525(5) 1 d PGDU . 1
H5 H 0.4006 0.0443 0.7985 0.034 Uiso 0.525(5) 1 calc PR . 1
C6 C 0.3218(8) -0.0849(4) 0.6791(3) 0.0269(10) Uani 0.525(5) 1 d PGDU . 1
C7 C 0.2419(6) -0.0703(4) 0.6325(4) 0.0269(10) Uani 0.525(5) 1 d PGDU . 1
H7 H 0.1637 -0.0818 0.6401 0.032 Uiso 0.525(5) 1 calc PR . 1
C8 C 0.2765(6) -0.0387(4) 0.5746(3) 0.0269(10) Uani 0.525(5) 1 d PGDU . 1
H8 H 0.2218 -0.0287 0.5428 0.032 Uiso 0.525(5) 1 calc PR . 1
N2 N 0.3909(7) -0.0219(4) 0.5634(3) 0.0269(10) Uani 0.525(5) 1 d PGDU . 1
C9 C 0.4708(6) -0.0365(4) 0.6101(4) 0.0269(10) Uani 0.525(5) 1 d PGDU . 1
H9 H 0.5490 -0.0250 0.6024 0.032 Uiso 0.525(5) 1 calc PR . 1
C10 C 0.4363(7) -0.0681(4) 0.6679(3) 0.0269(10) Uani 0.525(5) 1 d PGDU . 1
H10 H 0.4909 -0.0781 0.6998 0.032 Uiso 0.525(5) 1 calc PR . 1
Cu1A Cu 0.5785(9) -0.0364(5) 0.5177(5) 0.190(4) Uani 0.475(5) 1 d PDU . 2
S1A S 0.2989(9) -0.1448(5) 0.7726(4) 0.046(2) Uani 0.475(5) 1 d PDU . 2
O1A O 0.6598(8) 0.0374(4) 0.5341(4) 0.0058(15) Uani 0.475(5) 1 d PDU . 2
O2A O 0.4807(11) 0.0919(5) 0.4961(6) 0.0058(15) Uani 0.475(5) 1 d PDU . 2
C11A C 0.5832(12) 0.0866(6) 0.5187(7) 0.0058(15) Uani 0.475(5) 1 d PDU . 2
N1A N 0.3857(13) -0.0478(6) 0.8931(5) 0.0286(14) Uani 0.475(5) 1 d PGDU . 2
C1A C 0.3577(13) -0.1115(6) 0.9154(4) 0.0286(14) Uani 0.475(5) 1 d PGDU . 2
H1A H 0.3563 -0.1358 0.9568 0.034 Uiso 0.475(5) 1 calc PR . 2
C2A C 0.3317(13) -0.1395(5) 0.8770(5) 0.0286(14) Uani 0.475(5) 1 d PGDU . 2
H2A H 0.3125 -0.1830 0.8922 0.034 Uiso 0.475(5) 1 calc PR . 2
C3A C 0.3337(12) -0.1038(6) 0.8163(5) 0.0286(14) Uani 0.475(5) 1 d PGDU . 2
C4A C 0.3617(13) -0.0401(6) 0.7940(4) 0.0286(14) Uani 0.475(5) 1 d PGDU . 2
H4A H 0.3631 -0.0158 0.7526 0.034 Uiso 0.475(5) 1 calc PR . 2
C5A C 0.3878(13) -0.0121(5) 0.8324(5) 0.0286(14) Uani 0.475(5) 1 d PGDU . 2
H5A H 0.4070 0.0314 0.8171 0.034 Uiso 0.475(5) 1 calc PR . 2
C6A C 0.3724(8) -0.1037(5) 0.7055(3) 0.0269(10) Uani 0.475(5) 1 d PGDU . 2
C7A C 0.3038(6) -0.0822(5) 0.6538(4) 0.0269(10) Uani 0.475(5) 1 d PGDU . 2
H7A H 0.2203 -0.0836 0.6557 0.032 Uiso 0.475(5) 1 calc PR . 2
C8A C 0.3572(7) -0.0585(5) 0.5993(3) 0.0269(10) Uani 0.475(5) 1 d PGDU . 2
H8A H 0.3102 -0.0438 0.5639 0.032 Uiso 0.475(5) 1 calc PR . 2
N2A N 0.4793(8) -0.0565(4) 0.5965(3) 0.0269(10) Uani 0.475(5) 1 d PGDU . 2
C9A C 0.5479(6) -0.0781(5) 0.6482(4) 0.0269(10) Uani 0.475(5) 1 d PGDU . 2
H9A H 0.6314 -0.0767 0.6463 0.032 Uiso 0.475(5) 1 calc PR . 2
C10A C 0.4945(8) -0.1017(5) 0.7027(3) 0.0269(10) Uani 0.475(5) 1 d PGDU . 2
H10A H 0.5415 -0.1164 0.7380 0.032 Uiso 0.475(5) 1 calc PR . 2
N3 N 0.4870(5) 0.3687(2) 0.4457(2) 0.0150(4) Uani 1 1 d U . .
N4 N 0.6001(5) 0.6042(2) 0.1614(2) 0.0150(4) Uani 1 1 d U . .
N7 N 0.9969(6) -0.1250(4) 0.9411(3) 0.0397(13) Uani 1 1 d U . .
N8 N 1.0936(6) 0.1012(4) 0.6620(3) 0.0397(13) Uani 1 1 d U . .
N11 N 0.6366(5) 0.7555(3) 0.0108(3) 0.0197(6) Uani 1 1 d U . .
N12 N 0.7440(5) 1.0444(2) -0.2272(3) 0.0151(12) Uani 1 1 d U . .
C12 C 0.6146(6) 0.1498(3) 0.5267(3) 0.0150(4) Uani 1 1 d U . .
C13 C 0.5295(6) 0.2045(3) 0.5162(3) 0.0150(4) Uani 1 1 d U . .
H13 H 0.4493 0.2043 0.5063 0.018 Uiso 1 1 calc R . .
C14 C 0.5650(6) 0.2599(3) 0.5206(3) 0.0150(4) Uani 1 1 d U . .
C15 C 0.6796(6) 0.2595(3) 0.5375(3) 0.0150(4) Uani 1 1 d U . .
H15 H 0.7008 0.2963 0.5429 0.018 Uiso 1 1 calc R . .
C16 C 0.7645(6) 0.2056(3) 0.5467(3) 0.0150(4) Uani 1 1 d U . .
C17 C 0.7327(6) 0.1519(3) 0.5414(3) 0.0150(4) Uani 1 1 d U . .
H17 H 0.7913 0.1151 0.5477 0.018 Uiso 1 1 calc R . .
C18 C 0.8882(6) 0.2058(3) 0.5640(3) 0.0150(4) Uani 1 1 d U . .
C19 C 0.4723(6) 0.3206(3) 0.5047(3) 0.0150(4) Uani 1 1 d U . .
H19A H 0.3917 0.3076 0.5076 0.018 Uiso 1 1 calc R . .
H19B H 0.4794 0.3406 0.5334 0.018 Uiso 1 1 calc R . .
C20 C 0.4904(6) 0.4349(3) 0.4328(3) 0.0150(4) Uani 1 1 d U . .
H20 H 0.4803 0.4490 0.4641 0.018 Uiso 1 1 calc R . .
C21 C 0.5065(6) 0.4783(3) 0.3801(3) 0.0202(15) Uani 1 1 d U . .
H21 H 0.5034 0.5228 0.3743 0.024 Uiso 1 1 calc R . .
C22 C 0.5283(6) 0.4618(3) 0.3316(3) 0.0140(13) Uani 1 1 d U . .
C23 C 0.5232(6) 0.3949(3) 0.3431(3) 0.0179(14) Uani 1 1 d U . .
H23 H 0.5340 0.3805 0.3119 0.021 Uiso 1 1 calc R . .
C24 C 0.5036(7) 0.3523(3) 0.3970(3) 0.0201(15) Uani 1 1 d U . .
H24 H 0.5007 0.3081 0.4028 0.024 Uiso 1 1 calc R . .
C25 C 0.5530(6) 0.5086(3) 0.2737(3) 0.0166(14) Uani 1 1 d U . .
C26 C 0.5955(6) 0.5677(3) 0.2670(3) 0.0165(14) Uani 1 1 d U . .
H26 H 0.6098 0.5761 0.3007 0.020 Uiso 1 1 calc R . .
C27 C 0.6160(6) 0.6133(3) 0.2107(3) 0.0222(15) Uani 1 1 d U . .
H27 H 0.6426 0.6530 0.2071 0.027 Uiso 1 1 calc R . .
C28 C 0.5570(6) 0.5469(3) 0.1666(3) 0.0155(13) Uani 1 1 d U . .
H28 H 0.5428 0.5404 0.1318 0.019 Uiso 1 1 calc R . .
C29 C 0.5347(6) 0.4999(3) 0.2201(3) 0.0161(14) Uani 1 1 d U . .
H29 H 0.5068 0.4611 0.2220 0.019 Uiso 1 1 calc R . .
C41 C 1.1128(6) -0.3493(3) 1.0255(4) 0.074(4) Uani 1 1 d GDU . .
C42 C 1.2294(5) -0.3495(2) 1.0417(3) 0.055(3) Uani 1 1 d GU . .
H42 H 1.2862 -0.3873 1.0497 0.066 Uiso 1 1 calc R . .
C43 C 1.2627(4) -0.2943(2) 1.0460(3) 0.0275(17) Uani 1 1 d GU . .
C44 C 1.1795(5) -0.2389(2) 1.0342(3) 0.0328(19) Uani 1 1 d GU . .
H44 H 1.2023 -0.2012 1.0372 0.039 Uiso 1 1 calc R . .
C45 C 1.0630(4) -0.2387(3) 1.0181(3) 0.055(3) Uani 1 1 d GU . .
C46 C 1.0296(4) -0.2939(4) 1.0137(3) 0.080(4) Uani 1 1 d GU . .
H46 H 0.9500 -0.2938 1.0027 0.096 Uiso 1 1 calc R . .
C47 C 1.3912(6) -0.2955(3) 1.0648(3) 0.0190(14) Uani 1 1 d U . .
C48 C 0.9803(9) -0.1756(6) 1.0068(5) 0.069(3) Uani 1 1 d U . .
H48A H 0.9997 -0.1570 1.0351 0.083 Uiso 1 1 calc R . .
H48B H 0.8966 -0.1844 1.0122 0.083 Uiso 1 1 calc R . .
C49 C 0.9873(8) -0.0715(6) 0.9375(4) 0.055(3) Uani 1 1 d U . .
H49 H 0.9642 -0.0610 0.9702 0.067 Uiso 1 1 calc R . .
C50 C 1.0128(8) -0.0199(5) 0.8793(4) 0.049(3) Uani 1 1 d U . .
H50 H 1.0177 0.0239 0.8740 0.059 Uiso 1 1 calc R . .
C51 C 1.0288(7) -0.0407(5) 0.8330(4) 0.041(2) Uani 1 1 d U . .
C52 C 1.0290(8) -0.1025(5) 0.8416(4) 0.050(3) Uani 1 1 d U . .
H52 H 1.0384 -0.1166 0.8101 0.060 Uiso 1 1 calc R . .
C53 C 1.0136(9) -0.1486(6) 0.9030(5) 0.057(3) Uani 1 1 d U . .
H53 H 1.0163 -0.1943 0.9133 0.068 Uiso 1 1 calc R . .
C54 C 1.0549(7) 0.0115(4) 0.7721(3) 0.0315(18) Uani 1 1 d U . .
C55 C 1.0891(7) 0.0677(5) 0.7656(4) 0.038(2) Uani 1 1 d U . .
H55 H 1.0972 0.0773 0.7993 0.045 Uiso 1 1 calc R . .
C56 C 1.1130(7) 0.1124(4) 0.7109(3) 0.0287(17) Uani 1 1 d U . .
H56 H 1.1431 0.1513 0.7071 0.034 Uiso 1 1 calc R . .
C57 C 1.0660(8) 0.0474(5) 0.6670(4) 0.041(2) Uani 1 1 d U . .
H57 H 1.0610 0.0387 0.6327 0.049 Uiso 1 1 calc R . .
C58 C 1.0418(8) -0.0014(5) 0.7230(4) 0.038(2) Uani 1 1 d U . .
H58 H 1.0176 -0.0415 0.7262 0.046 Uiso 1 1 calc R . .
N9 N 1.1373(5) 0.2558(3) 0.5104(2) 0.049(2) Uani 1 1 d GU . .
C59 C 1.1399(6) 0.3130(3) 0.5191(2) 0.053(3) Uani 1 1 d GU . .
H59 H 1.1316 0.3124 0.5575 0.064 Uiso 1 1 calc R . .
C60 C 1.1547(6) 0.3710(3) 0.4713(3) 0.059(3) Uani 1 1 d GU . .
H60 H 1.1565 0.4101 0.4772 0.070 Uiso 1 1 calc R . .
C61 C 1.1668(6) 0.3719(3) 0.4150(2) 0.048(2) Uani 1 1 d GU . .
C62 C 1.1642(8) 0.3147(4) 0.4064(2) 0.082(4) Uani 1 1 d GU . .
H62 H 1.1725 0.3153 0.3679 0.099 Uiso 1 1 calc R . .
C63 C 1.1495(7) 0.2567(3) 0.4541(3) 0.082(4) Uani 1 1 d GU . .
H63 H 1.1477 0.2176 0.4482 0.098 Uiso 1 1 calc R . .
C64 C 1.1946(6) 0.4320(3) 0.3647(2) 0.051(3) Uani 1 1 d GU . .
C65 C 1.2032(8) 0.4884(4) 0.3736(2) 0.082(4) Uani 1 1 d GU . .
H65 H 1.1899 0.4887 0.4116 0.098 Uiso 1 1 calc R . .
C66 C 1.2313(7) 0.5443(3) 0.3271(3) 0.088(4) Uani 1 1 d GU . .
H66 H 1.2372 0.5829 0.3332 0.106 Uiso 1 1 calc R . .
N10 N 1.2508(5) 0.5439(3) 0.2716(2) 0.0424(19) Uani 1 1 d GU . .
C67 C 1.2421(6) 0.4874(3) 0.2626(2) 0.052(3) Uani 1 1 d GU . .
H67 H 1.2554 0.4871 0.2246 0.062 Uiso 1 1 calc R . .
C68 C 1.2141(6) 0.4315(3) 0.3091(3) 0.063(3) Uani 1 1 d GU . .
H68 H 1.2082 0.3929 0.3030 0.076 Uiso 1 1 calc R . .
C69 C 1.2697(8) 0.6067(5) 0.2218(4) 0.049(2) Uani 1 1 d U . .
H69A H 1.3248 0.6285 0.2357 0.058 Uiso 1 1 calc R . .
H69B H 1.3093 0.5964 0.1898 0.058 Uiso 1 1 calc R . .
C70 C 1.1603(7) 0.6536(5) 0.1966(4) 0.037(2) Uani 1 1 d U . .
C71 C 1.1433(7) 0.7097(5) 0.1995(4) 0.039(2) Uani 1 1 d U . .
H71 H 1.2016 0.7209 0.2193 0.046 Uiso 1 1 calc R . .
C72 C 1.0354(8) 0.7581(5) 0.1728(4) 0.037(2) Uani 1 1 d U . .
C73 C 0.9449(8) 0.7339(4) 0.1549(4) 0.0345(19) Uani 1 1 d U . .
H73 H 0.8719 0.7619 0.1406 0.041 Uiso 1 1 calc R . .
C74 C 0.9549(6) 0.6722(4) 0.1565(3) 0.0257(16) Uani 1 1 d U . .
C75 C 1.0595(7) 0.6295(4) 0.1782(4) 0.042(2) Uani 1 1 d U . .
H75 H 1.0664 0.5858 0.1812 0.050 Uiso 1 1 calc R . .
C76 C 1.0253(7) 0.8265(4) 0.1667(4) 0.0289(12) Uani 1 1 d U . .
C77 C 0.8593(7) 0.6491(4) 0.1321(4) 0.0289(12) Uani 1 1 d U . .
C78 C 0.6353(6) 0.8127(3) 0.0178(3) 0.0197(6) Uani 1 1 d U . .
H78 H 0.6222 0.8129 0.0558 0.024 Uiso 1 1 calc R . .
C79 C 0.6528(6) 0.8711(3) -0.0295(3) 0.0197(6) Uani 1 1 d U . .
H79 H 0.6500 0.9101 -0.0230 0.024 Uiso 1 1 calc R . .
C80 C 0.6741(7) 0.8731(3) -0.0853(3) 0.0197(6) Uani 1 1 d U . .
C81 C 0.6709(6) 0.8140(3) -0.0909(3) 0.0197(6) Uani 1 1 d U . .
H81 H 0.6805 0.8125 -0.1286 0.024 Uiso 1 1 calc R . .
C82 C 0.6539(6) 0.7577(3) -0.0426(3) 0.0197(6) Uani 1 1 d U . .
H82 H 0.6549 0.7183 -0.0483 0.024 Uiso 1 1 calc R . .
C83 C 0.6939(5) 0.9326(3) -0.1346(3) 0.0122(13) Uani 1 1 d U . .
C84 C 0.6941(7) 0.9913(3) -0.1278(3) 0.0195(15) Uani 1 1 d U . .
H84 H 0.6761 0.9933 -0.0909 0.023 Uiso 1 1 calc R . .
C85 C 0.7210(6) 1.0474(3) -0.1759(3) 0.0155(13) Uani 1 1 d U . .
H85 H 0.7225 1.0873 -0.1714 0.019 Uiso 1 1 calc R . .
C86 C 0.7447(6) 0.9898(3) -0.2353(3) 0.0203(15) Uani 1 1 d U . .
H86 H 0.7634 0.9896 -0.2729 0.024 Uiso 1 1 calc R . .
C87 C 0.7193(6) 0.9339(3) -0.1907(3) 0.0166(14) Uani 1 1 d U . .
H87 H 0.7188 0.8954 -0.1977 0.020 Uiso 1 1 calc R . .
C88 C 0.7691(6) 1.1063(3) -0.2773(3) 0.0161(13) Uani 1 1 d U . .
H88A H 0.8240 1.1283 -0.2635 0.019 Uiso 1 1 calc R . .
H88B H 0.8073 1.0959 -0.3095 0.019 Uiso 1 1 calc R . .
C89 C 0.6546(6) 1.1506(3) -0.2997(3) 0.0153(5) Uani 1 1 d U . .
C90 C 0.6446(6) 1.2164(3) -0.3049(3) 0.0153(5) Uani 1 1 d U . .
H90 H 0.7096 1.2316 -0.2933 0.018 Uiso 1 1 calc R . .
C91 C 0.5385(6) 1.2584(3) -0.3270(3) 0.0153(5) Uani 1 1 d U . .
C92 C 0.4458(6) 1.2355(3) -0.3452(3) 0.0153(5) Uani 1 1 d U . .
H92 H 0.3731 1.2637 -0.3597 0.018 Uiso 1 1 calc R . .
C93 C 0.4578(6) 1.1722(3) -0.3425(3) 0.0153(5) Uani 1 1 d U . .
C94 C 0.5663(6) 1.1305(3) -0.3214(3) 0.0153(5) Uani 1 1 d U . .
H94 H 0.5775 1.0884 -0.3225 0.018 Uiso 1 1 calc R . .
C95 C 0.5274(6) 1.3291(3) -0.3332(3) 0.0153(5) Uani 1 1 d U . .
C96 C 0.3604(6) 1.1475(3) -0.3645(3) 0.0153(5) Uani 1 1 d U . .
Cu2 Cu 1.05210(18) -0.51504(9) 1.02589(10) 0.0185(5) Uani 0.522(4) 1 d PU . 1
C40 C 1.1126(15) -0.4156(8) 1.0110(8) 0.039(4) Uani 0.522(4) 1 d PDU . 1
O5 O 1.1960(8) -0.4682(4) 1.0283(5) 0.0231(7) Uani 0.522(4) 1 d PU . 1
O6 O 1.0150(8) -0.4207(5) 0.9944(5) 0.0231(7) Uani 0.522(4) 1 d PU . 1
S2 S 0.7892(5) -0.6300(3) 1.2813(2) 0.0519(14) Uani 0.522(4) 1 d PU . 1
N5 N 0.9676(7) -0.5461(5) 1.1059(3) 0.020(2) Uani 0.522(4) 1 d PGU . 1
C30 C 0.8466(7) -0.5512(5) 1.1075(3) 0.026(3) Uani 0.522(4) 1 d PGU . 1
H30 H 0.8016 -0.5380 1.0717 0.031 Uiso 0.522(4) 1 calc PR . 1
C31 C 0.7913(6) -0.5758(5) 1.1614(4) 0.031(4) Uani 0.522(4) 1 d PGU . 1
H31 H 0.7087 -0.5793 1.1625 0.038 Uiso 0.522(4) 1 calc PR . 1
C32 C 0.8571(8) -0.5952(5) 1.2137(3) 0.026(2) Uani 0.522(4) 1 d PGU . 1
C33 C 0.9781(8) -0.5901(5) 1.2121(3) 0.043(4) Uani 0.522(4) 1 d PGU . 1
H33 H 1.0231 -0.6033 1.2478 0.052 Uiso 0.522(4) 1 calc PR . 1
C34 C 1.0333(6) -0.5655(5) 1.1581(4) 0.034(4) Uani 0.522(4) 1 d PGU . 1
H34 H 1.1160 -0.5620 1.1570 0.041 Uiso 0.522(4) 1 calc PR . 1
C35 C 0.8345(13) -0.5934(6) 1.3250(5) 0.050(5) Uani 0.522(4) 1 d PGU . 1
C36 C 0.8226(13) -0.6282(5) 1.3852(6) 0.054(6) Uani 0.522(4) 1 d PGU . 1
H36 H 0.7997 -0.6708 1.3996 0.064 Uiso 0.522(4) 1 calc PR . 1
C37 C 0.8441(12) -0.6004(6) 1.4245(4) 0.057(5) Uani 0.522(4) 1 d PGU . 1
H37 H 0.8359 -0.6242 1.4657 0.068 Uiso 0.522(4) 1 calc PR . 1
N6 N 0.8775(11) -0.5380(6) 1.4034(5) 0.057(4) Uani 0.522(4) 1 d PGU . 1
C38 C 0.8895(11) -0.5032(5) 1.3432(5) 0.047(5) Uani 0.522(4) 1 d PGU . 1
H38 H 0.9124 -0.4606 1.3288 0.057 Uiso 0.522(4) 1 calc PR . 1
C39 C 0.8680(12) -0.5310(6) 1.3040(4) 0.042(5) Uani 0.522(4) 1 d PGU . 1
H39 H 0.8762 -0.5072 1.2628 0.050 Uiso 0.522(4) 1 calc PR . 1
Cu2A Cu 1.0271(8) -0.4953(4) 1.0340(4) 0.154(3) Uani 0.478(4) 1 d PU . 2
C40A C 1.0380(15) -0.4085(9) 1.0358(8) 0.038(4) Uani 0.478(4) 1 d PDU . 2
O5A O 1.1100(9) -0.4518(5) 1.0488(5) 0.0231(7) Uani 0.478(4) 1 d PU . 2
O6A O 0.9528(9) -0.4009(5) 1.0184(5) 0.0231(7) Uani 0.478(4) 1 d PU . 2
S2A S 0.7880(4) -0.63887(18) 1.24381(19) 0.0279(11) Uani 0.478(4) 1 d PU . 2
N5A N 0.8981(7) -0.5327(4) 1.0570(3) 0.020(2) Uani 0.478(4) 1 d PGU . 2
C30A C 0.7849(7) -0.5511(4) 1.0694(3) 0.019(3) Uani 0.478(4) 1 d PGU . 2
H30A H 0.7295 -0.5419 1.0380 0.022 Uiso 0.478(4) 1 calc PR . 2
C31A C 0.7528(6) -0.5829(5) 1.1276(4) 0.019(3) Uani 0.478(4) 1 d PGU . 2
H31A H 0.6754 -0.5955 1.1361 0.023 Uiso 0.478(4) 1 calc PR . 2
C32A C 0.8339(9) -0.5964(5) 1.1735(3) 0.026(2) Uani 0.478(4) 1 d PGU . 2
C33A C 0.9471(8) -0.5779(5) 1.1611(3) 0.025(3) Uani 0.478(4) 1 d PGU . 2
H33A H 1.0026 -0.5871 1.1925 0.030 Uiso 0.478(4) 1 calc PR . 2
C34A C 0.9792(6) -0.5461(5) 1.1029(4) 0.018(4) Uani 0.478(4) 1 d PGU . 2
H34A H 1.0566 -0.5335 1.0945 0.021 Uiso 0.478(4) 1 calc PR . 2
C35A C 0.8326(10) -0.6017(4) 1.2872(4) 0.022(3) Uani 0.478(4) 1 d PGU . 2
C36A C 0.8395(10) -0.6401(4) 1.3475(4) 0.023(3) Uani 0.478(4) 1 d PGU . 2
H36A H 0.8234 -0.6841 1.3620 0.028 Uiso 0.478(4) 1 calc PR . 2
C37A C 0.8700(11) -0.6141(5) 1.3867(3) 0.034(4) Uani 0.478(4) 1 d PGU . 2
H37A H 0.8748 -0.6403 1.4279 0.041 Uiso 0.478(4) 1 calc PR . 2
N6A N 0.8937(11) -0.5496(5) 1.3655(5) 0.042(4) Uani 0.478(4) 1 d PGU . 2
C38A C 0.8867(12) -0.5112(4) 1.3051(5) 0.034(5) Uani 0.478(4) 1 d PGU . 2
H38A H 0.9029 -0.4672 1.2907 0.041 Uiso 0.478(4) 1 calc PR . 2
C39A C 0.8562(11) -0.5372(4) 1.2660(3) 0.025(3) Uani 0.478(4) 1 d PGU . 2
H39A H 0.8514 -0.5110 1.2247 0.030 Uiso 0.478(4) 1 calc PR . 2

loop_
_atom_site_aniso_label
_atom_site_aniso_U_11
_atom_site_aniso_U_22
_atom_site_aniso_U_33
_atom_site_aniso_U_23
_atom_site_aniso_U_13
_atom_site_aniso_U_12
Cu3 0.0207(5) 0.0487(6) 0.0201(5) -0.0130(5) 0.0034(4) -0.0066(4)
Cu4 0.0111(4) 0.0033(3) 0.0261(5) -0.0018(3) -0.0090(3) 0.0018(3)
O1W 0.030(3) 0.093(5) 0.047(4) -0.045(4) 0.003(3) -0.004(3)
O2W 0.017(2) 0.008(2) 0.042(3) -0.006(2) -0.003(2) 0.0024(18)
O3 0.052(4) 0.054(4) 0.062(4) -0.040(3) 0.008(3) -0.022(3)
O4 0.023(3) 0.046(3) 0.028(3) -0.017(3) 0.008(2) -0.008(2)
O7 0.0113(13) 0.0222(14) 0.0369(17) -0.0132(13) -0.0073(12) 0.0002(11)
O8 0.0113(13) 0.0222(14) 0.0369(17) -0.0132(13) -0.0073(12) 0.0002(11)
O9 0.042(3) 0.065(4) 0.049(4) -0.041(3) 0.006(3) -0.016(3)
O10 0.057(4) 0.040(3) 0.031(3) -0.014(3) 0.009(3) -0.029(3)
O11 0.017(2) 0.012(2) 0.044(3) -0.007(2) -0.011(2) -0.0015(19)
O12 0.049(4) 0.020(3) 0.081(5) -0.010(3) -0.031(3) 0.014(3)
O13 0.0214(18) 0.0163(16) 0.048(2) -0.0170(17) -0.0024(17) 0.0058(14)
O14 0.0214(18) 0.0163(16) 0.048(2) -0.0170(17) -0.0024(17) 0.0058(14)
O15 0.020(2) 0.031(3) 0.015(2) -0.010(2) -0.0035(19) 0.000(2)
O16 0.016(2) 0.030(3) 0.027(3) -0.014(2) 0.003(2) -0.011(2)
Cu1 0.0264(11) 0.0170(10) 0.0364(12) -0.0215(9) 0.0130(8) -0.0068(7)
S1 0.023(2) 0.011(2) 0.039(3) -0.005(2) 0.010(2) -0.0068(17)
O1 0.0193(9) 0.0094(8) 0.0137(9) -0.0026(7) -0.0045(7) 0.0008(7)
O2 0.0193(9) 0.0094(8) 0.0137(9) -0.0026(7) -0.0045(7) 0.0008(7)
C11 0.0193(9) 0.0094(8) 0.0137(9) -0.0026(7) -0.0045(7) 0.0008(7)
N1 0.0204(15) 0.037(2) 0.028(3) -0.012(2) 0.000(2) -0.0037(16)
C1 0.0204(15) 0.037(2) 0.028(3) -0.012(2) 0.000(2) -0.0037(16)
C2 0.0204(15) 0.037(2) 0.028(3) -0.012(2) 0.000(2) -0.0037(16)
C3 0.0204(15) 0.037(2) 0.028(3) -0.012(2) 0.000(2) -0.0037(16)
C4 0.0204(15) 0.037(2) 0.028(3) -0.012(2) 0.000(2) -0.0037(16)
C5 0.0204(15) 0.037(2) 0.028(3) -0.012(2) 0.000(2) -0.0037(16)
C6 0.0287(19) 0.0248(18) 0.033(2) -0.0163(16) 0.0067(16) -0.0075(15)
C7 0.0287(19) 0.0248(18) 0.033(2) -0.0163(16) 0.0067(16) -0.0075(15)
C8 0.0287(19) 0.0248(18) 0.033(2) -0.0163(16) 0.0067(16) -0.0075(15)
N2 0.0287(19) 0.0248(18) 0.033(2) -0.0163(16) 0.0067(16) -0.0075(15)
C9 0.0287(19) 0.0248(18) 0.033(2) -0.0163(16) 0.0067(16) -0.0075(15)
C10 0.0287(19) 0.0248(18) 0.033(2) -0.0163(16) 0.0067(16) -0.0075(15)
Cu1A 0.198(7) 0.193(7) 0.186(7) -0.085(6) 0.048(6) -0.033(5)
S1A 0.053(5) 0.043(5) 0.047(5) -0.017(4) 0.033(4) -0.034(4)
O1A 0.010(3) 0.003(3) 0.003(3) -0.001(2) -0.001(2) 0.003(2)
O2A 0.010(3) 0.003(3) 0.003(3) -0.001(2) -0.001(2) 0.003(2)
C11A 0.010(3) 0.003(3) 0.003(3) -0.001(2) -0.001(2) 0.003(2)
N1A 0.0204(15) 0.037(2) 0.028(3) -0.012(2) 0.000(2) -0.0037(16)
C1A 0.0204(15) 0.037(2) 0.028(3) -0.012(2) 0.000(2) -0.0037(16)
C2A 0.0204(15) 0.037(2) 0.028(3) -0.012(2) 0.000(2) -0.0037(16)
C3A 0.0204(15) 0.037(2) 0.028(3) -0.012(2) 0.000(2) -0.0037(16)
C4A 0.0204(15) 0.037(2) 0.028(3) -0.012(2) 0.000(2) -0.0037(16)
C5A 0.0204(15) 0.037(2) 0.028(3) -0.012(2) 0.000(2) -0.0037(16)
C6A 0.0287(19) 0.0248(18) 0.033(2) -0.0163(16) 0.0067(16) -0.0075(15)
C7A 0.0287(19) 0.0248(18) 0.033(2) -0.0163(16) 0.0067(16) -0.0075(15)
C8A 0.0287(19) 0.0248(18) 0.033(2) -0.0163(16) 0.0067(16) -0.0075(15)
N2A 0.0287(19) 0.0248(18) 0.033(2) -0.0163(16) 0.0067(16) -0.0075(15)
C9A 0.0287(19) 0.0248(18) 0.033(2) -0.0163(16) 0.0067(16) -0.0075(15)
C10A 0.0287(19) 0.0248(18) 0.033(2) -0.0163(16) 0.0067(16) -0.0075(15)
N3 0.0193(9) 0.0094(8) 0.0137(9) -0.0026(7) -0.0045(7) 0.0008(7)
N4 0.0193(9) 0.0094(8) 0.0137(9) -0.0026(7) -0.0045(7) 0.0008(7)
N7 0.014(2) 0.061(3) 0.033(3) -0.011(3) 0.006(2) 0.008(2)
N8 0.014(2) 0.061(3) 0.033(3) -0.011(3) 0.006(2) 0.008(2)
N11 0.0328(15) 0.0075(11) 0.0200(13) -0.0064(10) 0.0005(11) -0.0038(10)
N12 0.009(2) 0.009(2) 0.023(3) -0.003(2) -0.001(2) 0.0035(19)
C12 0.0193(9) 0.0094(8) 0.0137(9) -0.0026(7) -0.0045(7) 0.0008(7)
C13 0.0193(9) 0.0094(8) 0.0137(9) -0.0026(7) -0.0045(7) 0.0008(7)
C14 0.0193(9) 0.0094(8) 0.0137(9) -0.0026(7) -0.0045(7) 0.0008(7)
C15 0.0193(9) 0.0094(8) 0.0137(9) -0.0026(7) -0.0045(7) 0.0008(7)
C16 0.0193(9) 0.0094(8) 0.0137(9) -0.0026(7) -0.0045(7) 0.0008(7)
C17 0.0193(9) 0.0094(8) 0.0137(9) -0.0026(7) -0.0045(7) 0.0008(7)
C18 0.0193(9) 0.0094(8) 0.0137(9) -0.0026(7) -0.0045(7) 0.0008(7)
C19 0.0193(9) 0.0094(8) 0.0137(9) -0.0026(7) -0.0045(7) 0.0008(7)
C20 0.0193(9) 0.0094(8) 0.0137(9) -0.0026(7) -0.0045(7) 0.0008(7)
C21 0.032(4) 0.008(3) 0.022(4) -0.007(3) -0.006(3) 0.000(3)
C22 0.016(3) 0.004(3) 0.017(3) 0.001(2) -0.005(2) 0.001(2)
C23 0.034(4) 0.007(3) 0.013(3) -0.005(3) -0.005(3) -0.003(3)
C24 0.034(4) 0.012(3) 0.016(3) -0.007(3) -0.009(3) -0.001(3)
C25 0.016(3) 0.009(3) 0.026(4) -0.008(3) -0.010(3) -0.002(2)
C26 0.022(3) 0.006(3) 0.019(3) -0.002(3) -0.008(3) -0.003(2)
C27 0.028(4) 0.008(3) 0.031(4) -0.005(3) -0.008(3) -0.009(3)
C28 0.013(3) 0.011(3) 0.024(3) -0.007(3) -0.003(3) -0.007(2)
C29 0.016(3) 0.009(3) 0.022(3) -0.004(3) -0.008(3) -0.001(2)
C41 0.052(6) 0.073(6) 0.077(7) 0.003(5) -0.026(5) -0.037(5)
C42 0.062(6) 0.045(5) 0.061(6) -0.017(5) -0.017(5) -0.023(4)
C43 0.018(3) 0.026(4) 0.038(4) -0.010(3) 0.005(3) -0.012(3)
C44 0.021(4) 0.035(4) 0.023(4) 0.008(3) 0.007(3) -0.002(3)
C45 0.023(4) 0.079(6) 0.037(5) 0.002(5) 0.006(4) -0.003(4)
C46 0.055(6) 0.093(7) 0.073(7) -0.006(6) -0.007(5) -0.034(6)
C47 0.018(3) 0.013(3) 0.025(4) -0.006(3) 0.006(3) -0.004(2)
C48 0.025(4) 0.098(7) 0.044(5) 0.004(5) 0.012(4) 0.016(5)
C49 0.025(4) 0.092(7) 0.033(5) -0.014(5) 0.007(4) 0.011(5)
C50 0.028(4) 0.066(6) 0.037(5) -0.008(4) 0.013(4) 0.001(4)
C51 0.022(4) 0.063(5) 0.029(4) -0.013(4) 0.004(3) 0.006(4)
C52 0.034(5) 0.058(5) 0.039(5) -0.004(4) 0.007(4) 0.005(4)
C53 0.032(5) 0.066(6) 0.043(5) 0.003(5) 0.010(4) 0.009(4)
C54 0.020(4) 0.045(4) 0.022(4) -0.006(3) 0.005(3) -0.001(3)
C55 0.023(4) 0.057(5) 0.035(4) -0.023(4) 0.006(3) 0.004(4)
C56 0.019(4) 0.043(4) 0.020(4) -0.010(3) 0.004(3) 0.000(3)
C57 0.040(5) 0.049(5) 0.033(4) -0.018(4) -0.005(4) -0.001(4)
C58 0.030(4) 0.048(5) 0.029(4) -0.006(4) 0.003(3) -0.007(4)
N9 0.025(4) 0.076(5) 0.031(4) -0.002(4) -0.004(3) -0.019(4)
C59 0.041(5) 0.064(6) 0.039(5) -0.009(5) 0.002(4) 0.004(4)
C60 0.040(5) 0.070(6) 0.046(5) -0.006(5) 0.005(4) 0.003(5)
C61 0.023(4) 0.066(6) 0.034(5) 0.002(4) -0.008(4) -0.012(4)
C62 0.093(8) 0.097(8) 0.052(6) -0.021(6) 0.018(6) -0.031(6)
C63 0.106(8) 0.087(7) 0.055(6) -0.025(6) 0.017(6) -0.034(6)
C64 0.032(5) 0.061(6) 0.044(5) -0.003(4) -0.002(4) -0.005(4)
C65 0.085(7) 0.096(8) 0.059(7) -0.021(6) 0.010(6) -0.029(6)
C66 0.089(8) 0.102(8) 0.071(7) -0.029(6) 0.001(6) -0.021(6)
N10 0.018(3) 0.062(5) 0.026(4) 0.005(3) -0.002(3) -0.007(3)
C67 0.041(5) 0.058(5) 0.031(5) 0.002(4) 0.000(4) 0.015(4)
C68 0.054(6) 0.065(6) 0.054(6) -0.009(5) 0.013(5) 0.001(5)
C69 0.024(4) 0.067(6) 0.040(5) -0.003(4) -0.012(4) -0.014(4)
C70 0.024(4) 0.048(5) 0.029(4) -0.001(4) 0.003(3) -0.016(3)
C71 0.026(4) 0.060(5) 0.027(4) -0.009(4) 0.010(3) -0.028(4)
C72 0.042(5) 0.051(5) 0.026(4) -0.020(4) 0.011(3) -0.016(4)
C73 0.040(4) 0.040(4) 0.023(4) -0.013(3) -0.009(3) -0.002(3)
C74 0.018(3) 0.028(4) 0.023(4) 0.000(3) -0.005(3) -0.009(3)
C75 0.026(4) 0.033(4) 0.054(5) -0.002(4) 0.002(4) -0.013(3)
C76 0.028(3) 0.027(3) 0.033(3) -0.009(2) 0.010(2) -0.019(2)
C77 0.028(3) 0.027(3) 0.033(3) -0.009(2) 0.010(2) -0.019(2)
C78 0.0328(15) 0.0075(11) 0.0200(13) -0.0064(10) 0.0005(11) -0.0038(10)
C79 0.0328(15) 0.0075(11) 0.0200(13) -0.0064(10) 0.0005(11) -0.0038(10)
C80 0.0328(15) 0.0075(11) 0.0200(13) -0.0064(10) 0.0005(11) -0.0038(10)
C81 0.0328(15) 0.0075(11) 0.0200(13) -0.0064(10) 0.0005(11) -0.0038(10)
C82 0.0328(15) 0.0075(11) 0.0200(13) -0.0064(10) 0.0005(11) -0.0038(10)
C83 0.006(3) 0.009(3) 0.022(3) -0.007(3) -0.002(2) -0.001(2)
C84 0.035(4) 0.009(3) 0.017(3) -0.005(3) 0.004(3) -0.011(3)
C85 0.023(3) 0.013(3) 0.012(3) -0.005(3) 0.000(3) -0.007(2)
C86 0.025(4) 0.016(3) 0.024(4) -0.011(3) 0.000(3) -0.005(3)
C87 0.027(3) 0.009(3) 0.014(3) -0.004(2) -0.009(3) -0.002(2)
C88 0.010(3) 0.011(3) 0.019(3) 0.003(3) 0.001(2) -0.002(2)
C89 0.0118(11) 0.0159(11) 0.0154(11) -0.0046(9) -0.0037(9) 0.0024(9)
C90 0.0118(11) 0.0159(11) 0.0154(11) -0.0046(9) -0.0037(9) 0.0024(9)
C91 0.0118(11) 0.0159(11) 0.0154(11) -0.0046(9) -0.0037(9) 0.0024(9)
C92 0.0118(11) 0.0159(11) 0.0154(11) -0.0046(9) -0.0037(9) 0.0024(9)
C93 0.0118(11) 0.0159(11) 0.0154(11) -0.0046(9) -0.0037(9) 0.0024(9)
C94 0.0118(11) 0.0159(11) 0.0154(11) -0.0046(9) -0.0037(9) 0.0024(9)
C95 0.0118(11) 0.0159(11) 0.0154(11) -0.0046(9) -0.0037(9) 0.0024(9)
C96 0.0118(11) 0.0159(11) 0.0154(11) -0.0046(9) -0.0037(9) 0.0024(9)
Cu2 0.0217(10) 0.0124(8) 0.0281(11) -0.0160(8) -0.0020(8) 0.0012(7)
C40 0.026(7) 0.046(8) 0.037(7) -0.004(6) -0.010(6) -0.013(6)
O5 0.0113(13) 0.0222(14) 0.0369(17) -0.0132(13) -0.0073(12) 0.0002(11)
O6 0.0113(13) 0.0222(14) 0.0369(17) -0.0132(13) -0.0073(12) 0.0002(11)
S2 0.060(3) 0.050(3) 0.031(3) -0.006(2) -0.020(2) 0.007(2)
N5 0.017(4) 0.014(4) 0.030(5) -0.010(4) -0.002(4) -0.003(3)
C30 0.024(6) 0.025(6) 0.029(7) -0.011(5) 0.004(5) -0.002(5)
C31 0.035(7) 0.039(7) 0.037(7) -0.031(6) 0.006(6) -0.009(6)
C32 0.023(5) 0.023(4) 0.026(5) -0.006(4) 0.002(4) 0.001(4)
C33 0.040(8) 0.047(8) 0.038(8) -0.014(6) -0.016(6) 0.003(6)
C34 0.026(7) 0.044(7) 0.030(7) -0.012(6) -0.007(6) -0.004(6)
C35 0.057(9) 0.053(8) 0.034(8) -0.013(7) 0.004(7) 0.002(7)
C36 0.051(9) 0.060(9) 0.045(9) -0.018(7) -0.001(7) -0.001(7)
C37 0.053(9) 0.062(9) 0.047(8) -0.016(7) 0.005(7) 0.003(7)
N6 0.050(8) 0.074(8) 0.041(7) -0.022(7) 0.003(6) 0.006(6)
C38 0.038(8) 0.051(8) 0.037(8) -0.006(7) -0.006(6) 0.010(7)
C39 0.043(8) 0.035(8) 0.039(8) -0.010(7) -0.008(7) 0.011(7)
Cu2A 0.161(6) 0.164(6) 0.134(5) -0.058(5) 0.008(4) -0.024(5)
C40A 0.027(7) 0.055(8) 0.029(7) -0.017(6) 0.004(6) 0.004(6)
O5A 0.0113(13) 0.0222(14) 0.0369(17) -0.0132(13) -0.0073(12) 0.0002(11)
O6A 0.0113(13) 0.0222(14) 0.0369(17) -0.0132(13) -0.0073(12) 0.0002(11)
S2A 0.042(2) 0.0164(18) 0.017(2) 0.0003(16) -0.0057(17) 0.0025(16)
N5A 0.017(4) 0.014(4) 0.030(5) -0.010(4) -0.002(4) -0.003(3)
C30A 0.023(6) 0.015(6) 0.020(6) -0.007(5) -0.004(5) -0.005(5)
C31A 0.013(6) 0.018(6) 0.026(7) -0.008(5) 0.004(5) -0.001(5)
C32A 0.023(5) 0.023(4) 0.026(5) -0.006(4) 0.002(4) 0.001(4)
C33A 0.031(7) 0.022(6) 0.024(7) -0.012(5) -0.007(6) 0.001(5)
C34A 0.019(7) 0.019(7) 0.022(7) -0.016(6) -0.001(6) -0.001(6)
C35A 0.034(7) 0.017(6) 0.016(6) -0.008(5) -0.014(5) -0.002(5)
C36A 0.032(7) 0.018(6) 0.010(6) 0.004(5) -0.003(5) -0.002(5)
C37A 0.033(8) 0.039(8) 0.024(7) -0.006(6) -0.006(6) -0.003(6)
N6A 0.044(7) 0.053(8) 0.032(7) -0.019(6) 0.003(6) -0.006(6)
C38A 0.043(9) 0.023(7) 0.036(9) -0.010(6) -0.003(7) -0.008(6)
C39A 0.032(7) 0.018(6) 0.017(6) 0.000(5) 0.007(5) -0.001(5)

loop_
_atom_type_symbol
_atom_type_description
_atom_type_scat_dispersion_real
_atom_type_scat_dispersion_imag
_atom_type_scat_source
C C 0.0033 0.0016 'International Tables Vol C Tables 4.2.6.8 and 6.1.1.4'
H H 0.0000 0.0000 'International Tables Vol C Tables 4.2.6.8 and 6.1.1.4'
N N 0.0061 0.0033 'International Tables Vol C Tables 4.2.6.8 and 6.1.1.4'
O O 0.0106 0.0060 'International Tables Vol C Tables 4.2.6.8 and 6.1.1.4'
S S 0.1246 0.1234 'International Tables Vol C Tables 4.2.6.8 and 6.1.1.4'
Cu Cu 0.3201 1.2651 'International Tables Vol C Tables 4.2.6.8 and 6.1.1.4'

loop_
_geom_angle_atom_site_label_1
_geom_angle_atom_site_label_2
_geom_angle_atom_site_label_3
_geom_angle
_geom_angle_site_symmetry_1
_geom_angle_site_symmetry_3
_geom_angle_publ_flag
O15 Cu3 O4 170.8(2) 1_646 . ?
O15 Cu3 N9 86.0(2) 1_646 . ?
O4 Cu3 N9 89.4(2) . . ?
O15 Cu3 N8 93.4(3) 1_646 . ?
O4 Cu3 N8 89.4(3) . . ?
N9 Cu3 N8 167.7(3) . . ?
O15 Cu3 O1W 96.9(2) 1_646 . ?
O4 Cu3 O1W 91.9(2) . . ?
N9 Cu3 O1W 102.2(3) . . ?
N8 Cu3 O1W 90.1(3) . . ?
O11 Cu4 O7 171.5(2) . 1_464 ?
O11 Cu4 N4 90.5(2) . . ?
O7 Cu4 N4 89.8(2) 1_464 . ?
O11 Cu4 N11 86.7(2) . . ?
O7 Cu4 N11 91.1(2) 1_464 . ?
N4 Cu4 N11 166.9(2) . . ?
O11 Cu4 O2W 96.29(19) . . ?
O7 Cu4 O2W 92.22(18) 1_464 . ?
N4 Cu4 O2W 91.5(2) . . ?
N11 Cu4 O2W 101.5(2) . . ?
C18 O4 Cu3 109.6(4) . . ?
C47 O7 Cu4 108.5(4) . 1_646 ?
C77 O11 Cu4 122.8(5) . . ?
C96 O15 Cu3 124.4(4) . 1_464 ?
Cu1 Cu1 N2 69.3(6) 2_656 2_656 ?
Cu1 Cu1 O2 91.4(4) 2_656 2_656 ?
N2 Cu1 O2 87.3(8) 2_656 2_656 ?
Cu1 Cu1 O1 102.5(3) 2_656 . ?
N2 Cu1 O1 90.2(7) 2_656 . ?
O2 Cu1 O1 164.0(4) 2_656 . ?
Cu1 Cu1 N2 62.0(2) 2_656 . ?
N2 Cu1 N2 131.3(5) 2_656 . ?
O2 Cu1 N2 93.6(5) 2_656 . ?
O1 Cu1 N2 99.8(4) . . ?
Cu1 Cu1 C9 94.3(2) 2_656 . ?
N2 Cu1 C9 157.3(6) 2_656 . ?
O2 Cu1 C9 109.4(5) 2_656 . ?
O1 Cu1 C9 77.7(4) . . ?
N2 Cu1 C9 35.94(10) . . ?
C3 S1 C6 103.9(5) . . ?
C11 O1 Cu1 106.5(8) . . ?
C11 O2 Cu1 115.1(7) . 2_656 ?
O1 C11 O2 122.3(11) . . ?
O1 C11 C12 118.0(11) . . ?
O2 C11 C12 119.7(10) . . ?
C1 N1 C5 120.0 . . ?
C2 C1 N1 120.0 . . ?
C2 C1 H1 120.0 . . ?
N1 C1 H1 120.0 . . ?
C3 C2 C1 120.0 . . ?
C3 C2 H2 120.0 . . ?
C1 C2 H2 120.0 . . ?
C2 C3 C4 120.0 . . ?
C2 C3 S1 112.6(5) . . ?
C4 C3 S1 126.6(6) . . ?
C5 C4 C3 120.0 . . ?
C5 C4 H4 120.0 . . ?
C3 C4 H4 120.0 . . ?
C4 C5 N1 120.0 . . ?
C4 C5 H5 120.0 . . ?
N1 C5 H5 120.0 . . ?
C7 C6 C10 120.0 . . ?
C7 C6 S1 118.4(5) . . ?
C10 C6 S1 121.5(5) . . ?
C6 C7 C8 120.0 . . ?
C6 C7 H7 120.0 . . ?
C8 C7 H7 120.0 . . ?
N2 C8 C7 120.0 . . ?
N2 C8 H8 120.0 . . ?
C7 C8 H8 120.0 . . ?
C8 N2 C9 120.0 . . ?
C8 N2 Cu1 119.3(4) . 2_656 ?
C9 N2 Cu1 120.7(4) . 2_656 ?
C8 N2 Cu1 151.4(4) . . ?
C9 N2 Cu1 78.0(4) . . ?
Cu1 N2 Cu1 48.75(18) 2_656 . ?
N2 C9 C10 120.0 . . ?
N2 C9 Cu1 66.1(4) . . ?
C10 C9 Cu1 157.8(4) . . ?
N2 C9 H9 120.0 . . ?
C10 C9 H9 120.0 . . ?
Cu1 C9 H9 58.7 . . ?
C9 C10 C6 120.0 . . ?
C9 C10 H10 120.0 . . ?
C6 C10 H10 120.0 . . ?
O2A Cu1A N2A 91.0(7) 2_656 . ?
O2A Cu1A O1A 178.5(7) 2_656 . ?
N2A Cu1A O1A 90.5(5) . . ?
O2A Cu1A Cu1A 92.4(8) 2_656 2_656 ?
N2A Cu1A Cu1A 80.3(6) . 2_656 ?
O1A Cu1A Cu1A 88.0(6) . 2_656 ?
C3A S1A C6A 102.3(6) . . ?
C11A O1A Cu1A 105.7(8) . . ?
C11A O2A Cu1A 128.1(9) . 2_656 ?
O1A C11A O2A 125.7(11) . . ?
O1A C11A C12 118.2(10) . . ?
O2A C11A C12 116.1(8) . . ?
C1A N1A C5A 120.0 . . ?
N1A C1A C2A 120.0 . . ?
N1A C1A H1A 120.0 . . ?
C2A C1A H1A 120.0 . . ?
C1A C2A C3A 120.0 . . ?
C1A C2A H2A 120.0 . . ?
C3A C2A H2A 120.0 . . ?
C4A C3A C2A 120.0 . . ?
C4A C3A S1A 124.5(6) . . ?
C2A C3A S1A 115.5(6) . . ?
C3A C4A C5A 120.0 . . ?
C3A C4A H4A 120.0 . . ?
C5A C4A H4A 120.0 . . ?
C4A C5A N1A 120.0 . . ?
C4A C5A H5A 120.0 . . ?
N1A C5A H5A 120.0 . . ?
C7A C6A C10A 120.0 . . ?
C7A C6A S1A 116.0(6) . . ?
C10A C6A S1A 123.3(6) . . ?
C6A C7A C8A 120.0 . . ?
C6A C7A H7A 120.0 . . ?
C8A C7A H7A 120.0 . . ?
N2A C8A C7A 120.0 . . ?
N2A C8A H8A 120.0 . . ?
C7A C8A H8A 120.0 . . ?
C9A N2A C8A 120.0 . . ?
C9A N2A Cu1A 114.9(5) . . ?
C8A N2A Cu1A 124.4(5) . . ?
C10A C9A N2A 120.0 . . ?
C10A C9A H9A 120.0 . . ?
N2A C9A H9A 120.0 . . ?
C9A C10A C6A 120.0 . . ?
C9A C10A H10A 120.0 . . ?
C6A C10A H10A 120.0 . . ?
C24 N3 C20 114.2(5) . . ?
C24 N3 C19 122.7(5) . . ?
C20 N3 C19 123.1(5) . . ?
C27 N4 C28 118.1(6) . . ?
C27 N4 Cu4 121.4(4) . . ?
C28 N4 Cu4 120.4(4) . . ?
C49 N7 C53 132.0(10) . . ?
C49 N7 C48 111.6(9) . . ?
C53 N7 C48 116.4(10) . . ?
C57 N8 C56 120.3(8) . . ?
C57 N8 Cu3 122.5(7) . . ?
C56 N8 Cu3 117.0(6) . . ?
C82 N11 C78 117.1(6) . . ?
C82 N11 Cu4 123.7(4) . . ?
C78 N11 Cu4 118.9(5) . . ?
C85 N12 C86 122.2(6) . . ?
C85 N12 C88 117.2(5) . . ?
C86 N12 C88 120.6(6) . . ?
C13 C12 C11 116.1(8) . . ?
C13 C12 C17 119.1(6) . . ?
C11 C12 C17 124.7(8) . . ?
C13 C12 C11A 121.7(7) . . ?
C11 C12 C11A 7.7(11) . . ?
C17 C12 C11A 119.1(6) . . ?
C12 C13 C14 118.7(6) . . ?
C12 C13 H13 120.7 . . ?
C14 C13 H13 120.7 . . ?
C15 C14 C13 121.0(6) . . ?
C15 C14 C19 121.5(5) . . ?
C13 C14 C19 117.5(6) . . ?
C14 C15 C16 120.1(6) . . ?
C14 C15 H15 119.9 . . ?
C16 C15 H15 119.9 . . ?
C17 C16 C15 119.8(6) . . ?
C17 C16 C18 120.2(5) . . ?
C15 C16 C18 120.0(6) . . ?
C16 C17 C12 121.2(6) . . ?
C16 C17 H17 119.4 . . ?
C12 C17 H17 119.4 . . ?
O3 C18 O4 122.4(7) . . ?
O3 C18 C16 120.7(6) . . ?
O4 C18 C16 116.9(5) . . ?
N3 C19 C14 111.9(5) . . ?
N3 C19 H19A 109.2 . . ?
C14 C19 H19A 109.2 . . ?
N3 C19 H19B 109.2 . . ?
C14 C19 H19B 109.2 . . ?
H19A C19 H19B 107.9 . . ?
C21 C20 N3 123.6(6) . . ?
C21 C20 H20 118.2 . . ?
N3 C20 H20 118.2 . . ?
C20 C21 C22 122.5(6) . . ?
C20 C21 H21 118.7 . . ?
C22 C21 H21 118.7 . . ?
C21 C22 C23 115.0(6) . . ?
C21 C22 C25 123.2(6) . . ?
C23 C22 C25 121.7(6) . . ?
C24 C23 C22 120.8(6) . . ?
C24 C23 H23 119.6 . . ?
C22 C23 H23 119.6 . . ?
C23 C24 N3 123.7(6) . . ?
C23 C24 H24 118.1 . . ?
N3 C24 H24 118.1 . . ?
C26 C25 C22 120.3(6) . . ?
C26 C25 C29 116.1(6) . . ?
C22 C25 C29 123.6(6) . . ?
C27 C26 C25 119.7(6) . . ?
C27 C26 H26 120.1 . . ?
C25 C26 H26 120.1 . . ?
N4 C27 C26 123.4(6) . . ?
N4 C27 H27 118.3 . . ?
C26 C27 H27 118.3 . . ?
C29 C28 N4 122.0(6) . . ?
C29 C28 H28 119.0 . . ?
N4 C28 H28 119.0 . . ?
C28 C29 C25 120.6(6) . . ?
C28 C29 H29 119.7 . . ?
C25 C29 H29 119.7 . . ?
C42 C41 C46 120.0 . . ?
C42 C41 C40A 131.0(8) . . ?
C46 C41 C40A 106.2(8) . . ?
C42 C41 C40 106.5(7) . . ?
C46 C41 C40 132.1(7) . . ?
C40A C41 C40 37.8(8) . . ?
C41 C42 C43 120.0 . . ?
C41 C42 H42 120.0 . . ?
C43 C42 H42 120.0 . . ?
C44 C43 C42 120.0 . . ?
C44 C43 C47 120.5(4) . . ?
C42 C43 C47 119.5(4) . . ?
C43 C44 C45 120.0 . . ?
C43 C44 H44 120.0 . . ?
C45 C44 H44 120.0 . . ?
C46 C45 C44 120.0 . . ?
C46 C45 C48 125.0(7) . . ?
C44 C45 C48 115.0(7) . . ?
C45 C46 C41 120.0 . . ?
C45 C46 H46 120.0 . . ?
C41 C46 H46 120.0 . . ?
O8 C47 O7 124.2(6) . . ?
O8 C47 C43 119.8(5) . . ?
O7 C47 C43 116.0(6) . . ?
C45 C48 N7 108.5(7) . . ?
C45 C48 H48A 110.0 . . ?
N7 C48 H48A 110.0 . . ?
C45 C48 H48B 110.0 . . ?
N7 C48 H48B 110.0 . . ?
H48A C48 H48B 108.4 . . ?
N7 C49 C50 116.9(10) . . ?
N7 C49 H49 121.5 . . ?
C50 C49 H49 121.5 . . ?
C51 C50 C49 115.2(10) . . ?
C51 C50 H50 122.4 . . ?
C49 C50 H50 122.4 . . ?
C52 C51 C50 121.8(10) . . ?
C52 C51 C54 121.5(8) . . ?
C50 C51 C54 116.5(9) . . ?
C51 C52 C53 116.1(10) . . ?
C51 C52 H52 122.0 . . ?
C53 C52 H52 122.0 . . ?
N7 C53 C52 117.3(11) . . ?
N7 C53 H53 121.3 . . ?
C52 C53 H53 121.3 . . ?
C55 C54 C58 119.1(8) . . ?
C55 C54 C51 122.5(8) . . ?
C58 C54 C51 118.4(8) . . ?
C54 C55 C56 120.8(8) . . ?
C54 C55 H55 119.6 . . ?
C56 C55 H55 119.6 . . ?
N8 C56 C55 120.0(8) . . ?
N8 C56 H56 120.0 . . ?
C55 C56 H56 120.0 . . ?
N8 C57 C58 121.7(9) . . ?
N8 C57 H57 119.1 . . ?
C58 C57 H57 119.1 . . ?
C54 C58 C57 117.7(9) . . ?
C54 C58 H58 121.1 . . ?
C57 C58 H58 121.1 . . ?
C59 N9 C63 120.0 . . ?
C59 N9 Cu3 117.8(4) . . ?
C63 N9 Cu3 122.1(4) . . ?
N9 C59 C60 120.0 . . ?
N9 C59 H59 120.0 . . ?
C60 C59 H59 120.0 . . ?
C61 C60 C59 120.0 . . ?
C61 C60 H60 120.0 . . ?
C59 C60 H60 120.0 . . ?
C60 C61 C62 120.0 . . ?
C60 C61 C64 120.4(6) . . ?
C62 C61 C64 119.3(6) . . ?
C63 C62 C61 120.0 . . ?
C63 C62 H62 120.0 . . ?
C61 C62 H62 120.0 . . ?
C62 C63 N9 120.0 . . ?
C62 C63 H63 120.0 . . ?
N9 C63 H63 120.0 . . ?
C65 C64 C68 120.0 . . ?
C65 C64 C61 119.6(6) . . ?
C68 C64 C61 120.4(6) . . ?
C64 C65 C66 120.0 . . ?
C64 C65 H65 120.0 . . ?
C66 C65 H65 120.0 . . ?
N10 C66 C65 120.0 . . ?
N10 C66 H66 120.0 . . ?
C65 C66 H66 120.0 . . ?
C66 N10 C67 120.0 . . ?
C66 N10 C69 118.1(6) . . ?
C67 N10 C69 121.7(6) . . ?
C68 C67 N10 120.0 . . ?
C68 C67 H67 120.0 . . ?
N10 C67 H67 120.0 . . ?
C67 C68 C64 120.0 . . ?
C67 C68 H68 120.0 . . ?
C64 C68 H68 120.0 . . ?
C70 C69 N10 115.3(7) . . ?
C70 C69 H69A 108.4 . . ?
N10 C69 H69A 108.4 . . ?
C70 C69 H69B 108.4 . . ?
N10 C69 H69B 108.4 . . ?
H69A C69 H69B 107.5 . . ?
C71 C70 C69 121.9(9) . . ?
C71 C70 C75 119.0(8) . . ?
C69 C70 C75 118.1(8) . . ?
C70 C71 C72 122.4(8) . . ?
C70 C71 H71 118.8 . . ?
C72 C71 H71 118.8 . . ?
C73 C72 C76 122.5(8) . . ?
C73 C72 C71 115.1(8) . . ?
C76 C72 C71 122.4(8) . . ?
C74 C73 C72 123.6(8) . . ?
C74 C73 H73 118.2 . . ?
C72 C73 H73 118.2 . . ?
C73 C74 C75 119.8(8) . . ?
C73 C74 C77 122.4(7) . . ?
C75 C74 C77 117.7(7) . . ?
C74 C75 C70 118.8(8) . . ?
C74 C75 H75 120.6 . . ?
C70 C75 H75 120.6 . . ?
O10 C76 O9 122.7(7) . . ?
O10 C76 C72 118.1(7) . . ?
O9 C76 C72 119.2(8) . . ?
O11 C77 O12 127.6(7) . . ?
O11 C77 C74 113.5(6) . . ?
O12 C77 C74 118.6(7) . . ?
N11 C78 C79 121.7(6) . . ?
N11 C78 H78 119.2 . . ?
C79 C78 H78 119.2 . . ?
C80 C79 C78 121.3(6) . . ?
C80 C79 H79 119.4 . . ?
C78 C79 H79 119.4 . . ?
C79 C80 C81 115.0(6) . . ?
C79 C80 C83 122.2(6) . . ?
C81 C80 C83 122.7(6) . . ?
C82 C81 C80 121.2(6) . . ?
C82 C81 H81 119.4 . . ?
C80 C81 H81 119.4 . . ?
N11 C82 C81 123.6(6) . . ?
N11 C82 H82 118.2 . . ?
C81 C82 H82 118.2 . . ?
C84 C83 C87 116.6(6) . . ?
C84 C83 C80 121.4(6) . . ?
C87 C83 C80 121.9(5) . . ?
C83 C84 C85 119.8(6) . . ?
C83 C84 H84 120.1 . . ?
C85 C84 H84 120.1 . . ?
N12 C85 C84 119.7(6) . . ?
N12 C85 H85 120.2 . . ?
C84 C85 H85 120.2 . . ?
N12 C86 C87 121.1(7) . . ?
N12 C86 H86 119.4 . . ?
C87 C86 H86 119.4 . . ?
C86 C87 C83 120.5(6) . . ?
C86 C87 H87 119.7 . . ?
C83 C87 H87 119.7 . . ?
C89 C88 N12 109.1(5) . . ?
C89 C88 H88A 109.9 . . ?
N12 C88 H88A 109.9 . . ?
C89 C88 H88B 109.9 . . ?
N12 C88 H88B 109.9 . . ?
H88A C88 H88B 108.3 . . ?
C94 C89 C90 120.2(6) . . ?
C94 C89 C88 119.9(6) . . ?
C90 C89 C88 119.5(6) . . ?
C91 C90 C89 119.6(6) . . ?
C91 C90 H90 120.2 . . ?
C89 C90 H90 120.2 . . ?
C92 C91 C90 119.2(6) . . ?
C92 C91 C95 120.8(5) . . ?
C90 C91 C95 120.0(6) . . ?
C93 C92 C91 121.0(6) . . ?
C93 C92 H92 119.5 . . ?
C91 C92 H92 119.5 . . ?
C92 C93 C94 119.6(6) . . ?
C92 C93 C96 121.8(5) . . ?
C94 C93 C96 118.6(6) . . ?
C89 C94 C93 120.0(6) . . ?
C89 C94 H94 120.0 . . ?
C93 C94 H94 120.0 . . ?
O13 C95 O14 127.9(6) . . ?
O13 C95 C91 117.2(5) . . ?
O14 C95 C91 114.9(6) . . ?
O16 C96 O15 124.3(6) . . ?
O16 C96 C93 120.3(6) . . ?
O15 C96 C93 115.3(5) . . ?
Cu2 Cu2 O6 65.9(3) 2_747 . ?
Cu2 Cu2 O6 64.4(3) 2_747 2_747 ?
O6 Cu2 O6 130.3(2) . 2_747 ?
Cu2 Cu2 N5 106.9(3) 2_747 . ?
O6 Cu2 N5 103.7(4) . . ?
O6 Cu2 N5 90.5(4) 2_747 . ?
Cu2 Cu2 O5 124.1(3) 2_747 . ?
O6 Cu2 O5 66.5(4) . . ?
O6 Cu2 O5 149.5(4) 2_747 . ?
N5 Cu2 O5 111.4(4) . . ?
Cu2 Cu2 C40 95.8(4) 2_747 . ?
O6 Cu2 C40 32.0(5) . . ?
O6 Cu2 C40 157.4(5) 2_747 . ?
N5 Cu2 C40 106.6(5) . . ?
O5 Cu2 C40 35.0(5) . . ?
O6 C40 O5 118.1(13) . . ?
O6 C40 C41 113.6(12) . . ?
O5 C40 C41 126.3(12) . . ?
O6 C40 Cu2 56.6(7) . . ?
O5 C40 Cu2 62.7(7) . . ?
C41 C40 Cu2 153.5(11) . . ?
C40 O5 Cu2 82.3(8) . . ?
C40 O6 Cu2 91.3(9) . . ?
C40 O6 Cu2 136.1(10) . 2_747 ?
Cu2 O6 Cu2 49.7(2) . 2_747 ?
C35 S2 C32 106.3(7) . . ?
C30 N5 C34 120.0 . . ?
C30 N5 Cu2 120.0(5) . . ?
C34 N5 Cu2 119.9(5) . . ?
C31 C30 N5 120.0 . . ?
C31 C30 H30 120.0 . . ?
N5 C30 H30 120.0 . . ?
C32 C31 C30 120.0 . . ?
C32 C31 H31 120.0 . . ?
C30 C31 H31 120.0 . . ?
C31 C32 C33 120.0 . . ?
C31 C32 S2 119.8(6) . . ?
C33 C32 S2 120.1(6) . . ?
C34 C33 C32 120.0 . . ?
C34 C33 H33 120.0 . . ?
C32 C33 H33 120.0 . . ?
C33 C34 N5 120.0 . . ?
C33 C34 H34 120.0 . . ?
N5 C34 H34 120.0 . . ?
C36 C35 C39 120.0 . . ?
C36 C35 S2 114.7(8) . . ?
C39 C35 S2 124.9(8) . . ?
C37 C36 C35 120.0 . . ?
C37 C36 H36 120.0 . . ?
C35 C36 H36 120.0 . . ?
C36 C37 N6 120.0 . . ?
C36 C37 H37 120.0 . . ?
N6 C37 H37 120.0 . . ?
C37 N6 C38 120.0 . . ?
N6 C38 C39 120.0 . . ?
N6 C38 H38 120.0 . . ?
C39 C38 H38 120.0 . . ?
C38 C39 C35 120.0 . . ?
C38 C39 H39 120.0 . . ?
C35 C39 H39 120.0 . . ?
O5A Cu2A C34A 104.0(7) . . ?
O5A Cu2A N5A 141.6(7) . . ?
C34A Cu2A N5A 46.8(3) . . ?
O5A Cu2A Cu2A 138.0(9) . 2_747 ?
C34A Cu2A Cu2A 118.0(8) . 2_747 ?
N5A Cu2A Cu2A 76.1(6) . 2_747 ?
O5A Cu2A C40A 34.4(6) . . ?
C34A Cu2A C40A 107.6(7) . . ?
N5A Cu2A C40A 120.3(7) . . ?
Cu2A Cu2A C40A 122.9(9) 2_747 . ?
O5A Cu2A O6A 63.8(6) . . ?
C34A Cu2A O6A 106.9(6) . . ?
N5A Cu2A O6A 97.5(6) . . ?
Cu2A Cu2A O6A 101.7(7) 2_747 . ?
C40A Cu2A O6A 29.5(6) . . ?
O5A Cu2A N5A 91.1(6) . 2_747 ?
C34A Cu2A N5A 158.0(6) . 2_747 ?
N5A Cu2A N5A 125.0(5) . 2_747 ?
Cu2A Cu2A N5A 48.9(5) 2_747 2_747 ?
C40A Cu2A N5A 93.8(7) . 2_747 ?
O6A Cu2A N5A 94.0(5) . 2_747 ?
O6A C40A O5A 132.0(18) . . ?
O6A C40A C41 122.4(16) . . ?
O5A C40A C41 102.0(13) . . ?
O6A C40A Cu2A 79.0(11) . . ?
O5A C40A Cu2A 53.0(9) . . ?
C41 C40A Cu2A 149.8(11) . . ?
C40A O5A Cu2A 92.6(11) . . ?
C40A O6A Cu2A 71.5(11) . . ?
C32A S2A C35A 106.9(5) . . ?
C30A N5A C34A 120.0 . . ?
C30A N5A Cu2A 169.6(6) . . ?
C34A N5A Cu2A 66.5(5) . . ?
C30A N5A Cu2A 121.8(5) . 2_747 ?
C34A N5A Cu2A 116.4(5) . 2_747 ?
Cu2A N5A Cu2A 55.0(5) . 2_747 ?
N5A C30A C31A 120.0 . . ?
N5A C30A H30A 120.0 . . ?
C31A C30A H30A 120.0 . . ?
C32A C31A C30A 120.0 . . ?
C32A C31A H31A 120.0 . . ?
C30A C31A H31A 120.0 . . ?
C31A C32A C33A 120.0 . . ?
C31A C32A S2A 116.5(6) . . ?
C33A C32A S2A 123.4(6) . . ?
C34A C33A C32A 120.0 . . ?
C34A C33A H33A 120.0 . . ?
C32A C33A H33A 120.0 . . ?
C33A C34A N5A 120.0 . . ?
C33A C34A Cu2A 169.5(6) . . ?
N5A C34A Cu2A 66.7(5) . . ?
C33A C34A H34A 120.0 . . ?
N5A C34A H34A 120.0 . . ?
Cu2A C34A H34A 54.0 . . ?
C36A C35A C39A 120.0 . . ?
C36A C35A S2A 115.3(6) . . ?
C39A C35A S2A 124.7(6) . . ?
C35A C36A C37A 120.0 . . ?
C35A C36A H36A 120.0 . . ?
C37A C36A H36A 120.0 . . ?
N6A C37A C36A 120.0 . . ?
N6A C37A H37A 120.0 . . ?
C36A C37A H37A 120.0 . . ?
C37A N6A C38A 120.0 . . ?
C39A C38A N6A 120.0 . . ?
C39A C38A H38A 120.0 . . ?
N6A C38A H38A 120.0 . . ?
C38A C39A C35A 120.0 . . ?
C38A C39A H39A 120.0 . . ?
C35A C39A H39A 120.0 . . ?

loop_
_geom_bond_atom_site_label_1
_geom_bond_atom_site_label_2
_geom_bond_distance
_geom_bond_site_symmetry_2
_geom_bond_publ_flag
Cu3 O15 1.923(5) 1_646 ?
Cu3 O4 1.966(6) . ?
Cu3 N9 2.011(5) . ?
Cu3 N8 2.046(8) . ?
Cu3 O1W 2.238(7) . ?
Cu4 O11 1.975(5) . ?
Cu4 O7 1.982(5) 1_464 ?
Cu4 N4 1.989(6) . ?
Cu4 N11 2.003(6) . ?
Cu4 O2W 2.224(5) . ?
O3 C18 1.236(8) . ?
O4 C18 1.301(8) . ?
O7 C47 1.255(8) . ?
O7 Cu4 1.982(5) 1_646 ?
O8 C47 1.252(8) . ?
O9 C76 1.278(10) . ?
O10 C76 1.218(10) . ?
O11 C77 1.236(9) . ?
O12 C77 1.260(9) . ?
O13 C95 1.236(8) . ?
O14 C95 1.278(8) . ?
O15 C96 1.321(8) . ?
O15 Cu3 1.923(5) 1_464 ?
O16 C96 1.231(8) . ?
Cu1 Cu1 1.740(5) 2_656 ?
Cu1 N2 2.043(10) 2_656 ?
Cu1 O2 2.068(12) 2_656 ?
Cu1 O1 2.089(10) . ?
Cu1 N2 2.164(7) . ?
Cu1 C9 2.317(8) . ?
S1 C3 1.775(8) . ?
S1 C6 1.805(8) . ?
O1 C11 1.285(12) . ?
O2 C11 1.295(12) . ?
O2 Cu1 2.068(12) 2_656 ?
C11 C12 1.405(16) . ?
N1 C1 1.3900 . ?
N1 C5 1.3900 . ?
C1 C2 1.3900 . ?
C1 H1 0.9500 . ?
C2 C3 1.3900 . ?
C2 H2 0.9500 . ?
C3 C4 1.3900 . ?
C4 C5 1.3900 . ?
C4 H4 0.9500 . ?
C5 H5 0.9500 . ?
C6 C7 1.3900 . ?
C6 C10 1.3900 . ?
C7 C8 1.3900 . ?
C7 H7 0.9500 . ?
C8 N2 1.3900 . ?
C8 H8 0.9500 . ?
N2 C9 1.3900 . ?
N2 Cu1 2.043(6) 2_656 ?
C9 C10 1.3900 . ?
C9 H9 0.9500 . ?
C10 H10 0.9500 . ?
Cu1A O2A 1.645(16) 2_656 ?
Cu1A N2A 2.139(10) . ?
Cu1A O1A 2.177(11) . ?
Cu1A Cu1A 2.18(2) 2_656 ?
S1A C3A 1.761(10) . ?
S1A C6A 1.791(9) . ?
O1A C11A 1.242(11) . ?
O2A C11A 1.274(12) . ?
O2A Cu1A 1.645(16) 2_656 ?
C11A C12 1.598(13) . ?
N1A C1A 1.3900 . ?
N1A C5A 1.3900 . ?
C1A C2A 1.3900 . ?
C1A H1A 0.9500 . ?
C2A C3A 1.3900 . ?
C2A H2A 0.9500 . ?
C3A C4A 1.3900 . ?
C4A C5A 1.3900 . ?
C4A H4A 0.9500 . ?
C5A H5A 0.9500 . ?
C6A C7A 1.3900 . ?
C6A C10A 1.3900 . ?
C7A C8A 1.3900 . ?
C7A H7A 0.9500 . ?
C8A N2A 1.3900 . ?
C8A H8A 0.9500 . ?
N2A C9A 1.3900 . ?
C9A C10A 1.3900 . ?
C9A H9A 0.9500 . ?
C10A H10A 0.9500 . ?
N3 C24 1.396(8) . ?
N3 C20 1.397(8) . ?
N3 C19 1.447(8) . ?
N4 C27 1.335(9) . ?
N4 C28 1.397(8) . ?
N7 C49 1.162(14) . ?
N7 C53 1.252(13) . ?
N7 C48 1.589(12) . ?
N8 C57 1.247(12) . ?
N8 C56 1.363(11) . ?
N11 C82 1.312(9) . ?
N11 C78 1.365(8) . ?
N12 C85 1.316(8) . ?
N12 C86 1.318(8) . ?
N12 C88 1.502(8) . ?
C12 C13 1.396(8) . ?
C12 C17 1.409(9) . ?
C13 C14 1.404(9) . ?
C13 H13 0.9500 . ?
C14 C15 1.374(9) . ?
C14 C19 1.525(8) . ?
C15 C16 1.387(8) . ?
C15 H15 0.9500 . ?
C16 C17 1.362(9) . ?
C16 C18 1.479(9) . ?
C17 H17 0.9500 . ?
C19 H19A 0.9900 . ?
C19 H19B 0.9900 . ?
C20 C21 1.303(10) . ?
C20 H20 0.9500 . ?
C21 C22 1.399(9) . ?
C21 H21 0.9500 . ?
C22 C23 1.424(8) . ?
C22 C25 1.442(10) . ?
C23 C24 1.326(10) . ?
C23 H23 0.9500 . ?
C24 H24 0.9500 . ?
C25 C26 1.421(8) . ?
C25 C29 1.442(9) . ?
C26 C27 1.395(10) . ?
C26 H26 0.9500 . ?
C27 H27 0.9500 . ?
C28 C29 1.363(10) . ?
C28 H28 0.9500 . ?
C29 H29 0.9500 . ?
C41 C42 1.3900 . ?
C41 C46 1.3900 . ?
C41 C40A 1.605(17) . ?
C41 C40 1.669(16) . ?
C42 C43 1.3900 . ?
C42 H42 0.9500 . ?
C43 C44 1.3900 . ?
C43 C47 1.534(8) . ?
C44 C45 1.3900 . ?
C44 H44 0.9500 . ?
C45 C46 1.3900 . ?
C45 C48 1.520(12) . ?
C46 H46 0.9500 . ?
C48 H48A 0.9900 . ?
C48 H48B 0.9900 . ?
C49 C50 1.493(14) . ?
C49 H49 0.9500 . ?
C50 C51 1.402(13) . ?
C50 H50 0.9500 . ?
C51 C52 1.318(14) . ?
C51 C54 1.542(12) . ?
C52 C53 1.477(13) . ?
C52 H52 0.9500 . ?
C53 H53 0.9500 . ?
C54 C55 1.319(13) . ?
C54 C58 1.375(12) . ?
C55 C56 1.369(12) . ?
C55 H55 0.9500 . ?
C56 H56 0.9500 . ?
C57 C58 1.427(13) . ?
C57 H57 0.9500 . ?
C58 H58 0.9500 . ?
N9 C59 1.3900 . ?
N9 C63 1.3900 . ?
C59 C60 1.3900 . ?
C59 H59 0.9500 . ?
C60 C61 1.3900 . ?
C60 H60 0.9500 . ?
C61 C62 1.3900 . ?
C61 C64 1.489(6) . ?
C62 C63 1.3900 . ?
C62 H62 0.9500 . ?
C63 H63 0.9500 . ?
C64 C65 1.3900 . ?
C64 C68 1.3900 . ?
C65 C66 1.3900 . ?
C65 H65 0.9500 . ?
C66 N10 1.3900 . ?
C66 H66 0.9500 . ?
N10 C67 1.3900 . ?
N10 C69 1.493(11) . ?
C67 C68 1.3900 . ?
C67 H67 0.9500 . ?
C68 H68 0.9500 . ?
C69 C70 1.483(12) . ?
C69 H69A 0.9900 . ?
C69 H69B 0.9900 . ?
C70 C71 1.280(13) . ?
C70 C75 1.484(12) . ?
C71 C72 1.492(13) . ?
C71 H71 0.9500 . ?
C72 C73 1.384(12) . ?
C72 C76 1.472(11) . ?
C73 C74 1.362(11) . ?
C73 H73 0.9500 . ?
C74 C75 1.388(11) . ?
C74 C77 1.500(10) . ?
C75 H75 0.9500 . ?
C78 C79 1.397(9) . ?
C78 H78 0.9500 . ?
C79 C80 1.381(10) . ?
C79 H79 0.9500 . ?
C80 C81 1.395(8) . ?
C80 C83 1.442(9) . ?
C81 C82 1.380(9) . ?
C81 H81 0.9500 . ?
C82 H82 0.9500 . ?
C83 C84 1.395(8) . ?
C83 C87 1.401(9) . ?
C84 C85 1.406(9) . ?
C84 H84 0.9500 . ?
C85 H85 0.9500 . ?
C86 C87 1.357(10) . ?
C86 H86 0.9500 . ?
C87 H87 0.9500 . ?
C88 C89 1.493(8) . ?
C88 H88A 0.9900 . ?
C88 H88B 0.9900 . ?
C89 C94 1.358(9) . ?
C89 C90 1.420(9) . ?
C90 C91 1.397(8) . ?
C90 H90 0.9500 . ?
C91 C92 1.389(9) . ?
C91 C95 1.523(8) . ?
C92 C93 1.386(9) . ?
C92 H92 0.9500 . ?
C93 C94 1.412(8) . ?
C93 C96 1.506(9) . ?
C94 H94 0.9500 . ?
Cu2 Cu2 1.633(4) 2_747 ?
Cu2 O6 1.931(9) . ?
Cu2 O6 1.954(9) 2_747 ?
Cu2 N5 2.070(7) . ?
Cu2 O5 2.072(9) . ?
Cu2 C40 2.311(16) . ?
C40 O6 1.226(18) . ?
C40 O5 1.338(18) . ?
O6 Cu2 1.954(9) 2_747 ?
S2 C35 1.724(11) . ?
S2 C32 1.745(9) . ?
N5 C30 1.3900 . ?
N5 C34 1.3900 . ?
C30 C31 1.3900 . ?
C30 H30 0.9500 . ?
C31 C32 1.3900 . ?
C31 H31 0.9500 . ?
C32 C33 1.3900 . ?
C33 C34 1.3900 . ?
C33 H33 0.9500 . ?
C34 H34 0.9500 . ?
C35 C36 1.3900 . ?
C35 C39 1.3900 . ?
C36 C37 1.3900 . ?
C36 H36 0.9500 . ?
C37 N6 1.3900 . ?
C37 H37 0.9500 . ?
N6 C38 1.3900 . ?
C38 C39 1.3900 . ?
C38 H38 0.9500 . ?
C39 H39 0.9500 . ?
Cu2A O5A 1.592(13) . ?
Cu2A C34A 1.749(12) . ?
Cu2A N5A 1.752(11) . ?
Cu2A Cu2A 1.904(16) 2_747 ?
Cu2A C40A 1.991(19) . ?
Cu2A O6A 2.061(13) . ?
Cu2A N5A 2.255(10) 2_747 ?
C40A O6A 1.032(19) . ?
C40A O5A 1.13(2) . ?
S2A C32A 1.720(8) . ?
S2A C35A 1.724(9) . ?
N5A C30A 1.3900 . ?
N5A C34A 1.3900 . ?
N5A Cu2A 2.255(10) 2_747 ?
C30A C31A 1.3900 . ?
C30A H30A 0.9500 . ?
C31A C32A 1.3900 . ?
C31A H31A 0.9500 . ?
C32A C33A 1.3900 . ?
C33A C34A 1.3900 . ?
C33A H33A 0.9500 . ?
C34A H34A 0.9500 . ?
C35A C36A 1.3900 . ?
C35A C39A 1.3900 . ?
C36A C37A 1.3900 . ?
C36A H36A 0.9500 . ?
C37A N6A 1.3900 . ?
C37A H37A 0.9500 . ?
N6A C38A 1.3900 . ?
C38A C39A 1.3900 . ?
C38A H38A 0.9500 . ?
C39A H39A 0.9500 . ?

loop_
_platon_squeeze_void_nr
_platon_squeeze_void_average_x
_platon_squeeze_void_average_y
_platon_squeeze_void_average_z
_platon_squeeze_void_volume
_platon_squeeze_void_count_electrons
_platon_squeeze_void_content
1 0.019 0.008 0.492 1051 690 ' '
2 0.212 0.288 0.712 713 476 ' '
